data_7243763
loop_
_publ_author_name
'Okayasu, Misaki'
'Kikkawa, Shoko'
'Hikawa, Hidemasa'
'Azumaya, Isao'

_publ_section_title
;
 Relationship between crystal shape and unit cell shape: crystal shape
 modification via co-crystallization toward SXRD-suitable crystals
;
_journal_issue 44
_journal_name_full CrystEngComm
_journal_page_first 7760
_journal_page_last 7770
_journal_paper_doi 10.1039/D1CE00897H
_journal_volume 23
_journal_year 2021
_chemical_formula_moiety 'C24 H23 N3 O3 S'
_chemical_formula_sum 'C24 H23 N3 O3 S'
_chemical_formula_weight 433.52
_space_group_crystal_system monoclinic
_space_group_IT_number 15
_space_group_name_Hall '-C 2yc'
_space_group_name_H-M_alt 'C 1 2/c 1'
_atom_sites_solution_hydrogens geom
_atom_sites_solution_primary direct
_atom_sites_solution_secondary difmap
_audit_update_record
;
2021-06-02 deposited with the CCDC.	2021-10-28 downloaded from the CCDC.
;
_cell_angle_alpha 90.0000
_cell_angle_beta 103.002(3)
_cell_angle_gamma 90.0000
_cell_formula_units_Z 8
_cell_length_a 31.8179(11)
_cell_length_b 8.1924(3)
_cell_length_c 17.8610(6)
_cell_measurement_reflns_used 19809
_cell_measurement_temperature 93
_cell_measurement_theta_max 29.81
_cell_measurement_theta_min 2.61
_cell_volume 4536.4(3)
_computing_cell_refinement 'CrysAlisPro 1.171.38.43 (Rigaku OD, 2015)'
_computing_data_collection 'CrysAlisPro 1.171.38.43 (Rigaku OD, 2015)'
_computing_data_reduction 'CrysAlisPro 1.171.38.43 (Rigaku OD, 2015)'
_computing_molecular_graphics 'CrystalStructure 4.3'
_computing_publication_material 'CrystalStructure 4.3 (Rigaku, 2019)'
_computing_structure_refinement 'SHELXL Version 2018/3 (Sheldrick, 2008)'
_computing_structure_solution 'SHELXT Version 2018/2 (Sheldrick, 2014)'
_diffrn_ambient_temperature 93
_diffrn_detector_area_resol_mean 5.811
_diffrn_measured_fraction_theta_full 0.999
_diffrn_measured_fraction_theta_max 0.998
_diffrn_measurement_device_type 'Rigaku XtaLAB P200'
_diffrn_measurement_method \w
_diffrn_radiation_type 'Mo K\a'
_diffrn_radiation_wavelength 0.71073
_diffrn_reflns_av_R_equivalents 0.0684
_diffrn_reflns_av_unetI/netI 0.0561
_diffrn_reflns_Laue_measured_fraction_full 0.999
_diffrn_reflns_Laue_measured_fraction_max 0.998
_diffrn_reflns_limit_h_max 41
_diffrn_reflns_limit_h_min -38
_diffrn_reflns_limit_k_max 10
_diffrn_reflns_limit_k_min -10
_diffrn_reflns_limit_l_max 23
_diffrn_reflns_limit_l_min -22
_diffrn_reflns_number 33592
_diffrn_reflns_point_group_measured_fraction_full 0.999
_diffrn_reflns_point_group_measured_fraction_max 0.998
_diffrn_reflns_theta_full 25.242
_diffrn_reflns_theta_max 27.498
_diffrn_reflns_theta_min 2.572
_diffrn_standards_number 0
_exptl_absorpt_coefficient_mu 0.172
_exptl_absorpt_correction_T_max 0.966
_exptl_absorpt_correction_T_min 0.150
_exptl_absorpt_correction_type multi-scan
_exptl_absorpt_process_details
;
CrysAlisPro 1.171.38.43 (Rigaku Oxford Diffraction, 2015)
Empirical absorption correction using spherical harmonics,
 implemented in SCALE3 ABSPACK scaling algorithm.
;
_exptl_crystal_colour colorless
_exptl_crystal_density_diffrn 1.269
_exptl_crystal_density_method 'not measured'
_exptl_crystal_description prism
_exptl_crystal_F_000 1824.00
_exptl_crystal_size_max 0.340
_exptl_crystal_size_mid 0.200
_exptl_crystal_size_min 0.200
_refine_diff_density_max 0.35
_refine_diff_density_min -0.60
_refine_ls_extinction_method none
_refine_ls_goodness_of_fit_ref 1.058
_refine_ls_hydrogen_treatment mixed
_refine_ls_number_parameters 284
_refine_ls_number_reflns 5214
_refine_ls_number_restraints 0
_refine_ls_R_factor_all 0.0468
_refine_ls_R_factor_gt 0.0421
_refine_ls_shift/su_max 0.001
_refine_ls_structure_factor_coef Fsqd
_refine_ls_weighting_details 'w = 1/[\s^2^(Fo^2^)+(0.0468P)^2^+3.8061P] where P=(Fo^2^+2Fc^2^)/3'
_refine_ls_weighting_scheme calc
_refine_ls_wR_factor_gt 0.1102
_refine_ls_wR_factor_ref 0.1135
_reflns_Friedel_coverage 0.000
_reflns_number_gt 4641
_reflns_number_total 5214
_reflns_threshold_expression F^2^>2.0\s(F^2^)
_cod_data_source_file d1ce00897h2.cif
_cod_data_source_block mit005_1d_s03a10N
_cod_depositor_comments 'Adding full bibliography for 7243759--7243776.cif.'
_cod_database_code 7243763

loop_
_space_group_symop_operation_xyz
'x, y, z'
'-x, y, -z+1/2'
'x+1/2, y+1/2, z'
'-x+1/2, y+1/2, -z+1/2'
'-x, -y, -z'
'x, -y, z-1/2'
'-x+1/2, -y+1/2, -z'
'x+1/2, -y+1/2, z-1/2'

loop_
_atom_site_label
_atom_site_type_symbol
_atom_site_fract_x
_atom_site_fract_y
_atom_site_fract_z
_atom_site_U_iso_or_equiv
_atom_site_adp_type
_atom_site_occupancy
_atom_site_site_symmetry_order
_atom_site_calc_flag
_atom_site_refinement_flags_posn
_atom_site_refinement_flags_adp
_atom_site_refinement_flags_occupancy
_atom_site_disorder_assembly
_atom_site_disorder_group
S1 S 0.37309(2) 0.13617(4) 0.65195(2) 0.01477(10) Uani 1 1 d . . . . .
O1 O 0.39538(3) 0.06024(11) 0.72222(5) 0.0183(2) Uani 1 1 d . . . . .
O2 O 0.32737(3) 0.10994(12) 0.62625(6) 0.0223(2) Uani 1 1 d . . . . .
O3 O 0.56461(3) 0.21372(13) 0.57455(6) 0.0257(2) Uani 1 1 d . . . . .
N1 N 0.39371(4) 0.07395(14) 0.58163(7) 0.0169(2) Uani 1 1 d . . . . .
N2 N 0.33238(4) 0.08929(19) 0.43930(7) 0.0309(3) Uani 1 1 d . . . . .
N3 N 0.18012(5) 0.0907(2) 0.08122(8) 0.0434(4) Uani 1 1 d . . . . .
C1 C 0.43731(4) 0.11279(15) 0.58009(7) 0.0160(3) Uani 1 1 d . . . . .
C2 C 0.44584(4) 0.20220(17) 0.51956(8) 0.0207(3) Uani 1 1 d . . . . .
H2 H 0.422523 0.240429 0.480483 0.025 Uiso 1 1 calc R U . . .
C3 C 0.48787(4) 0.23714(17) 0.51482(8) 0.0217(3) Uani 1 1 d . . . . .
H3 H 0.493261 0.297112 0.472427 0.026 Uiso 1 1 calc R U . . .
C4 C 0.52203(4) 0.18362(17) 0.57267(8) 0.0187(3) Uani 1 1 d . . . . .
C5 C 0.51379(4) 0.09413(17) 0.63392(8) 0.0209(3) Uani 1 1 d . . . . .
H5 H 0.537077 0.058023 0.673604 0.025 Uiso 1 1 calc R U . . .
C6 C 0.47182(4) 0.05739(16) 0.63736(8) 0.0192(3) Uani 1 1 d . . . . .
H6 H 0.466441 -0.005753 0.678832 0.023 Uiso 1 1 calc R U . . .
C7 C 0.38302(4) 0.34683(16) 0.66388(8) 0.0176(3) Uani 1 1 d . . . . .
C8 C 0.41147(5) 0.40047(17) 0.72972(8) 0.0245(3) Uani 1 1 d . . . . .
H8 H 0.426102 0.323968 0.766455 0.029 Uiso 1 1 calc R U . . .
C9 C 0.41855(6) 0.56731(19) 0.74187(9) 0.0365(4) Uani 1 1 d . . . . .
C10 C 0.39604(7) 0.67477(19) 0.68667(11) 0.0411(4) Uani 1 1 d . . . . .
H10 H 0.400058 0.788904 0.694593 0.049 Uiso 1 1 calc R U . . .
C11 C 0.36815(6) 0.62019(19) 0.62099(10) 0.0339(4) Uani 1 1 d . . . . .
H11 H 0.353519 0.696734 0.584283 0.041 Uiso 1 1 calc R U . . .
C12 C 0.36124(5) 0.45476(18) 0.60797(8) 0.0243(3) Uani 1 1 d . . . . .
H12 H 0.342318 0.416010 0.562521 0.029 Uiso 1 1 calc R U . . .
C13 C 0.57429(5) 0.2958(2) 0.51008(8) 0.0263(3) Uani 1 1 d . . . . .
H13A H 0.605576 0.310096 0.518220 0.032 Uiso 1 1 calc R U . . .
H13B H 0.563742 0.230855 0.463578 0.032 Uiso 1 1 calc R U . . .
H13C H 0.560217 0.402920 0.504141 0.032 Uiso 1 1 calc R U . . .
C14 C 0.44929(9) 0.6272(3) 0.81349(12) 0.0619(7) Uani 1 1 d . . . . .
H14A H 0.461826 0.533618 0.844849 0.074 Uiso 1 1 calc R U . . .
H14B H 0.472346 0.690957 0.799201 0.074 Uiso 1 1 calc R U . . .
H14C H 0.433672 0.696052 0.842999 0.074 Uiso 1 1 calc R U . . .
C15 C 0.29210(5) 0.1439(2) 0.43435(9) 0.0329(4) Uani 1 1 d . . . . .
H15 H 0.284590 0.180952 0.480034 0.040 Uiso 1 1 calc R U . . .
C16 C 0.26080(5) 0.1495(2) 0.36645(9) 0.0287(3) Uani 1 1 d . . . . .
H16 H 0.232654 0.188879 0.365938 0.034 Uiso 1 1 calc R U . . .
C17 C 0.27142(4) 0.09620(18) 0.29896(8) 0.0223(3) Uani 1 1 d . . . . .
C18 C 0.31313(5) 0.0394(2) 0.30374(8) 0.0269(3) Uani 1 1 d . . . . .
H18 H 0.321594 0.001764 0.259021 0.032 Uiso 1 1 calc R U . . .
C19 C 0.34217(5) 0.0382(2) 0.37412(9) 0.0293(3) Uani 1 1 d . . . . .
H19 H 0.370531 -0.000933 0.376324 0.035 Uiso 1 1 calc R U . . .
C20 C 0.16864(5) 0.0546(3) 0.14666(10) 0.0419(5) Uani 1 1 d . . . . .
H20 H 0.139400 0.025895 0.143891 0.050 Uiso 1 1 calc R U . . .
C21 C 0.19665(5) 0.0561(2) 0.21861(9) 0.0319(4) Uani 1 1 d . . . . .
H21 H 0.186594 0.029321 0.263303 0.038 Uiso 1 1 calc R U . . .
C22 C 0.23954(5) 0.09723(19) 0.22413(8) 0.0235(3) Uani 1 1 d . . . . .
C23 C 0.25193(5) 0.1352(2) 0.15648(9) 0.0315(4) Uani 1 1 d . . . . .
H23 H 0.280946 0.164211 0.157363 0.038 Uiso 1 1 calc R U . . .
C24 C 0.22133(6) 0.1301(3) 0.08748(9) 0.0406(4) Uani 1 1 d . . . . .
H24 H 0.230413 0.156482 0.041783 0.049 Uiso 1 1 calc R U . . .
H1 H 0.3755(7) 0.085(3) 0.5363(13) 0.048(6) Uiso 1 1 d . . . . .

loop_
_atom_site_aniso_label
_atom_site_aniso_U_11
_atom_site_aniso_U_22
_atom_site_aniso_U_33
_atom_site_aniso_U_23
_atom_site_aniso_U_13
_atom_site_aniso_U_12
S1 0.01295(17) 0.01526(17) 0.01619(17) -0.00101(11) 0.00348(12) -0.00071(11)
O1 0.0205(5) 0.0150(4) 0.0186(5) 0.0016(3) 0.0031(4) -0.0003(3)
O2 0.0136(5) 0.0305(5) 0.0231(5) -0.0029(4) 0.0050(4) -0.0028(4)
O3 0.0128(5) 0.0382(6) 0.0255(5) 0.0022(4) 0.0031(4) -0.0033(4)
N1 0.0111(5) 0.0223(6) 0.0168(5) -0.0042(4) 0.0020(4) -0.0001(4)
N2 0.0176(6) 0.0504(8) 0.0224(6) -0.0083(6) -0.0002(5) 0.0052(6)
N3 0.0242(7) 0.0825(12) 0.0210(6) 0.0010(7) -0.0005(5) 0.0046(7)
C1 0.0127(6) 0.0168(6) 0.0181(6) -0.0049(5) 0.0023(5) -0.0004(5)
C2 0.0148(6) 0.0269(7) 0.0184(6) 0.0021(5) -0.0005(5) 0.0026(5)
C3 0.0182(7) 0.0273(7) 0.0194(6) 0.0043(5) 0.0037(5) -0.0007(5)
C4 0.0137(6) 0.0218(7) 0.0205(6) -0.0033(5) 0.0033(5) -0.0007(5)
C5 0.0158(7) 0.0262(7) 0.0184(6) 0.0013(5) -0.0006(5) 0.0028(5)
C6 0.0169(7) 0.0220(7) 0.0180(6) 0.0018(5) 0.0027(5) 0.0011(5)
C7 0.0203(7) 0.0156(6) 0.0188(6) 0.0002(5) 0.0084(5) 0.0021(5)
C8 0.0356(8) 0.0168(6) 0.0205(7) -0.0008(5) 0.0053(6) -0.0036(6)
C9 0.0617(12) 0.0211(8) 0.0289(8) -0.0073(6) 0.0152(8) -0.0123(7)
C10 0.0738(13) 0.0136(7) 0.0440(10) -0.0002(7) 0.0307(9) -0.0020(8)
C11 0.0489(10) 0.0219(8) 0.0372(9) 0.0124(6) 0.0231(8) 0.0116(7)
C12 0.0266(8) 0.0256(7) 0.0230(7) 0.0066(6) 0.0105(6) 0.0063(6)
C13 0.0197(7) 0.0347(8) 0.0259(7) -0.0017(6) 0.0081(6) -0.0068(6)
C14 0.102(2) 0.0383(11) 0.0421(11) -0.0164(9) 0.0088(12) -0.0330(11)
C15 0.0188(7) 0.0567(11) 0.0226(7) -0.0137(7) 0.0028(6) 0.0067(7)
C16 0.0151(7) 0.0451(9) 0.0249(7) -0.0091(6) 0.0028(6) 0.0078(6)
C17 0.0157(7) 0.0304(7) 0.0202(7) -0.0032(6) 0.0024(5) 0.0031(5)
C18 0.0181(7) 0.0404(9) 0.0218(7) -0.0062(6) 0.0041(5) 0.0075(6)
C19 0.0147(7) 0.0467(9) 0.0255(7) -0.0058(6) 0.0025(6) 0.0087(6)
C20 0.0171(8) 0.0806(14) 0.0260(8) -0.0007(8) 0.0008(6) -0.0020(8)
C21 0.0187(7) 0.0570(11) 0.0196(7) -0.0005(7) 0.0037(6) 0.0025(7)
C22 0.0170(7) 0.0330(8) 0.0194(6) -0.0025(6) 0.0018(5) 0.0070(6)
C23 0.0183(7) 0.0510(10) 0.0249(7) 0.0031(7) 0.0044(6) 0.0032(6)
C24 0.0264(9) 0.0743(13) 0.0214(7) 0.0077(8) 0.0062(6) 0.0057(8)

loop_
_atom_type_symbol
_atom_type_description
_atom_type_scat_dispersion_real
_atom_type_scat_dispersion_imag
_atom_type_scat_source
C C 0.0033 0.0016
;
International Tables for Crystallography
(Vol. C, Tables 4.2.6.8 and 6.1.1.4)
;
H H 0.0000 0.0000
;
International Tables for Crystallography
(Vol. C, Table 6.1.1.4)
;
N N 0.0061 0.0033
;
International Tables for Crystallography
(Vol. C, Tables 4.2.6.8 and 6.1.1.4)
;
O O 0.0106 0.0060
;
International Tables for Crystallography
(Vol. C, Tables 4.2.6.8 and 6.1.1.4)
;
S S 0.1246 0.1234
;
International Tables for Crystallography
(Vol. C, Tables 4.2.6.8 and 6.1.1.4)
;

loop_
_geom_angle_atom_site_label_1
_geom_angle_atom_site_label_2
_geom_angle_atom_site_label_3
_geom_angle
_geom_angle_site_symmetry_1
_geom_angle_site_symmetry_3
_geom_angle_publ_flag
O1 S1 O2 118.59(6) . . ?
O1 S1 N1 109.50(6) . . ?
O2 S1 N1 105.16(6) . . ?
O1 S1 C7 106.21(6) . . ?
O2 S1 C7 109.04(6) . . ?
N1 S1 C7 107.99(6) . . ?
C4 O3 C13 117.21(11) . . ?
C1 N1 S1 120.49(9) . . ?
C1 N1 H1 113.3(14) . . ?
S1 N1 H1 112.4(14) . . ?
C19 N2 C15 116.93(13) . . ?
C24 N3 C20 116.05(14) . . ?
C2 C1 C6 118.97(12) . . ?
C2 C1 N1 119.68(12) . . ?
C6 C1 N1 121.32(12) . . ?
C1 C2 C3 121.20(12) . . ?
C1 C2 H2 119.4 . . ?
C3 C2 H2 119.4 . . ?
C2 C3 C4 119.46(13) . . ?
C2 C3 H3 120.3 . . ?
C4 C3 H3 120.3 . . ?
O3 C4 C5 115.87(12) . . ?
O3 C4 C3 124.36(12) . . ?
C5 C4 C3 119.77(12) . . ?
C6 C5 C4 120.30(12) . . ?
C6 C5 H5 119.9 . . ?
C4 C5 H5 119.9 . . ?
C5 C6 C1 120.28(13) . . ?
C5 C6 H6 119.9 . . ?
C1 C6 H6 119.9 . . ?
C8 C7 C12 122.09(13) . . ?
C8 C7 S1 118.66(10) . . ?
C12 C7 S1 119.23(11) . . ?
C7 C8 C9 119.68(14) . . ?
C7 C8 H8 120.2 . . ?
C9 C8 H8 120.2 . . ?
C10 C9 C8 118.03(16) . . ?
C10 C9 C14 121.79(16) . . ?
C8 C9 C14 120.17(16) . . ?
C11 C10 C9 121.86(15) . . ?
C11 C10 H10 119.1 . . ?
C9 C10 H10 119.1 . . ?
C10 C11 C12 120.58(15) . . ?
C10 C11 H11 119.7 . . ?
C12 C11 H11 119.7 . . ?
C11 C12 C7 117.75(15) . . ?
C11 C12 H12 121.1 . . ?
C7 C12 H12 121.1 . . ?
O3 C13 H13A 109.5 . . ?
O3 C13 H13B 109.5 . . ?
H13A C13 H13B 109.5 . . ?
O3 C13 H13C 109.5 . . ?
H13A C13 H13C 109.5 . . ?
H13B C13 H13C 109.5 . . ?
C9 C14 H14A 109.5 . . ?
C9 C14 H14B 109.5 . . ?
H14A C14 H14B 109.5 . . ?
C9 C14 H14C 109.5 . . ?
H14A C14 H14C 109.5 . . ?
H14B C14 H14C 109.5 . . ?
N2 C15 C16 123.80(14) . . ?
N2 C15 H15 118.1 . . ?
C16 C15 H15 118.1 . . ?
C15 C16 C17 118.71(13) . . ?
C15 C16 H16 120.6 . . ?
C17 C16 H16 120.6 . . ?
C18 C17 C16 117.75(13) . . ?
C18 C17 C22 120.42(13) . . ?
C16 C17 C22 121.83(12) . . ?
C19 C18 C17 119.45(13) . . ?
C19 C18 H18 120.3 . . ?
C17 C18 H18 120.3 . . ?
N2 C19 C18 123.36(13) . . ?
N2 C19 H19 118.3 . . ?
C18 C19 H19 118.3 . . ?
N3 C20 C21 124.29(16) . . ?
N3 C20 H20 117.9 . . ?
C21 C20 H20 117.9 . . ?
C22 C21 C20 118.93(14) . . ?
C22 C21 H21 120.5 . . ?
C20 C21 H21 120.5 . . ?
C21 C22 C23 117.39(13) . . ?
C21 C22 C17 121.62(13) . . ?
C23 C22 C17 120.97(13) . . ?
C22 C23 C24 119.08(15) . . ?
C22 C23 H23 120.5 . . ?
C24 C23 H23 120.5 . . ?
N3 C24 C23 124.25(15) . . ?
N3 C24 H24 117.9 . . ?
C23 C24 H24 117.9 . . ?

loop_
_geom_bond_atom_site_label_1
_geom_bond_atom_site_label_2
_geom_bond_distance
_geom_bond_site_symmetry_2
_geom_bond_publ_flag
S1 O1 1.4368(9) . ?
S1 O2 1.4398(10) . ?
S1 N1 1.6243(11) . ?
S1 C7 1.7588(13) . ?
O3 C4 1.3701(16) . ?
O3 C13 1.4256(17) . ?
N1 C1 1.4296(16) . ?
N1 H1 0.89(2) . ?
N2 C19 1.3383(19) . ?
N2 C15 1.3416(19) . ?
N3 C24 1.330(2) . ?
N3 C20 1.334(2) . ?
C1 C2 1.3826(19) . ?
C1 C6 1.3974(18) . ?
C2 C3 1.3888(19) . ?
C2 H2 0.9500 . ?
C3 C4 1.3913(19) . ?
C3 H3 0.9500 . ?
C4 C5 1.3901(19) . ?
C5 C6 1.3837(19) . ?
C5 H5 0.9500 . ?
C6 H6 0.9500 . ?
C7 C8 1.384(2) . ?
C7 C12 1.3956(19) . ?
C8 C9 1.394(2) . ?
C8 H8 0.9500 . ?
C9 C10 1.394(3) . ?
C9 C14 1.507(3) . ?
C10 C11 1.377(3) . ?
C10 H10 0.9500 . ?
C11 C12 1.384(2) . ?
C11 H11 0.9500 . ?
C12 H12 0.9500 . ?
C13 H13A 0.9800 . ?
C13 H13B 0.9800 . ?
C13 H13C 0.9800 . ?
C14 H14A 0.9800 . ?
C14 H14B 0.9800 . ?
C14 H14C 0.9800 . ?
C15 C16 1.386(2) . ?
C15 H15 0.9500 . ?
C16 C17 1.393(2) . ?
C16 H16 0.9500 . ?
C17 C18 1.3907(19) . ?
C17 C22 1.4850(19) . ?
C18 C19 1.383(2) . ?
C18 H18 0.9500 . ?
C19 H19 0.9500 . ?
C20 C21 1.389(2) . ?
C20 H20 0.9500 . ?
C21 C22 1.388(2) . ?
C21 H21 0.9500 . ?
C22 C23 1.388(2) . ?
C23 C24 1.389(2) . ?
C23 H23 0.9500 . ?
C24 H24 0.9500 . ?

loop_
_geom_hbond_atom_site_label_D
_geom_hbond_atom_site_label_H
_geom_hbond_atom_site_label_A
_geom_hbond_site_symmetry_D
_geom_hbond_site_symmetry_H
_geom_hbond_site_symmetry_A
_geom_hbond_distance_DA
_geom_hbond_distance_DH
_geom_hbond_distance_HA
_geom_hbond_angle_DHA
_geom_hbond_publ_flag
N1 H1 N2 . . . 2.8380(16) 0.89(2) 1.95(2) 174(2) no

loop_
_geom_torsion_atom_site_label_1
_geom_torsion_atom_site_label_2
_geom_torsion_atom_site_label_3
_geom_torsion_atom_site_label_4
_geom_torsion
_geom_torsion_site_symmetry_1
_geom_torsion_site_symmetry_2
_geom_torsion_site_symmetry_3
_geom_torsion_site_symmetry_4
_geom_torsion_publ_flag
O1 S1 N1 C1 -64.75(11) . . . . ?
O2 S1 N1 C1 166.80(10) . . . . ?
C7 S1 N1 C1 50.49(12) . . . . ?
S1 N1 C1 C2 -119.77(12) . . . . ?
S1 N1 C1 C6 62.46(15) . . . . ?
C6 C1 C2 C3 0.1(2) . . . . ?
N1 C1 C2 C3 -177.69(12) . . . . ?
C1 C2 C3 C4 -1.1(2) . . . . ?
C13 O3 C4 C5 175.96(12) . . . . ?
C13 O3 C4 C3 -4.4(2) . . . . ?
C2 C3 C4 O3 -178.74(13) . . . . ?
C2 C3 C4 C5 0.8(2) . . . . ?
O3 C4 C5 C6 179.96(12) . . . . ?
C3 C4 C5 C6 0.3(2) . . . . ?
C4 C5 C6 C1 -1.3(2) . . . . ?
C2 C1 C6 C5 1.1(2) . . . . ?
N1 C1 C6 C5 178.85(12) . . . . ?
O1 S1 C7 C8 5.74(13) . . . . ?
O2 S1 C7 C8 134.60(11) . . . . ?
N1 S1 C7 C8 -111.64(12) . . . . ?
O1 S1 C7 C12 -172.58(10) . . . . ?
O2 S1 C7 C12 -43.71(12) . . . . ?
N1 S1 C7 C12 70.04(12) . . . . ?
C12 C7 C8 C9 0.8(2) . . . . ?
S1 C7 C8 C9 -177.48(12) . . . . ?
C7 C8 C9 C10 0.6(2) . . . . ?
C7 C8 C9 C14 179.71(18) . . . . ?
C8 C9 C10 C11 -1.3(3) . . . . ?
C14 C9 C10 C11 179.60(19) . . . . ?
C9 C10 C11 C12 0.6(3) . . . . ?
C10 C11 C12 C7 0.8(2) . . . . ?
C8 C7 C12 C11 -1.5(2) . . . . ?
S1 C7 C12 C11 176.80(11) . . . . ?
C19 N2 C15 C16 0.1(3) . . . . ?
N2 C15 C16 C17 -0.3(3) . . . . ?
C15 C16 C17 C18 0.3(2) . . . . ?
C15 C16 C17 C22 179.51(16) . . . . ?
C16 C17 C18 C19 -0.2(2) . . . . ?
C22 C17 C18 C19 -179.43(15) . . . . ?
C15 N2 C19 C18 0.0(3) . . . . ?
C17 C18 C19 N2 0.0(3) . . . . ?
C24 N3 C20 C21 0.0(3) . . . . ?
N3 C20 C21 C22 -0.1(3) . . . . ?
C20 C21 C22 C23 0.1(3) . . . . ?
C20 C21 C22 C17 -178.09(16) . . . . ?
C18 C17 C22 C21 140.58(17) . . . . ?
C16 C17 C22 C21 -38.7(2) . . . . ?
C18 C17 C22 C23 -37.6(2) . . . . ?
C16 C17 C22 C23 143.20(17) . . . . ?
C21 C22 C23 C24 -0.1(2) . . . . ?
C17 C22 C23 C24 178.16(16) . . . . ?
C20 N3 C24 C23 0.0(3) . . . . ?
C22 C23 C24 N3 0.0(3) . . . . ?
